data_2100309
_journal_name_full 'Acta Crystallographica, Section B'
_journal_page_first 511
_journal_page_last 527
_journal_volume 61
_journal_year 2005
_chemical_formula_sum 'C22 H8 I2 O2'
_chemical_formula_weight 558.08
_space_group_IT_number 14
_symmetry_cell_setting monoclinic
_symmetry_space_group_name_Hall '-P 2ybc'
_symmetry_space_group_name_H-M 'P 1 21/c 1'
_cell_angle_alpha 90.00
_cell_angle_beta 100.63(3)
_cell_angle_gamma 90.00
_cell_formula_units_Z 2
_cell_length_a 4.2020(10)
_cell_length_b 20.956(4)
_cell_length_c 9.276(2)
_cell_measurement_temperature 293(2)
_cell_volume 802.8(3)
_diffrn_ambient_temperature 293(2)
_exptl_crystal_density_diffrn 2.309
_cod_duplicate_entry 2100164
_cod_original_sg_symbol_H-M 'P 21/c'
_cod_database_code 2100309

loop_
_symmetry_equiv_pos_as_xyz
'x, y, z'
'-x, y+1/2, -z+1/2'
'-x, -y, -z'
'x, -y-1/2, z-1/2'

loop_
_atom_site_label
_atom_site_fract_x
_atom_site_fract_y
_atom_site_fract_z
_atom_site_U_iso_or_equiv
_atom_site_adp_type
_atom_site_calc_flag
_atom_site_refinement_flags
_atom_site_occupancy
_atom_site_disorder_assembly
_atom_site_disorder_group
_atom_site_type_symbol
C01 -0.6628(17) -0.0254(3) -0.3520(8) 0.0434(17) Uani d . 1 . . C
H01 -0.7587 0.0052 -0.4187 0.065 Uiso calc R 1 . . H
C02 -0.7525(17) -0.0890(3) -0.3744(8) 0.0479(18) Uani d . 1 . . C
H02 -0.9064 -0.1010 -0.4553 0.072 Uiso calc R 1 . . H
C03 -0.6104(15) -0.1337(3) -0.2753(8) 0.0424(17) Uani d . 1 . . C
H03 -0.6739 -0.1761 -0.2893 0.064 Uiso calc R 1 . . H
C04 -0.3734(14) -0.1181(3) -0.1537(7) 0.0329(14) Uani d . 1 . . C
C05 -0.2822(14) -0.0524(3) -0.1318(7) 0.0334(14) Uani d . 1 . . C
C06 -0.0458(14) -0.0333(3) -0.0101(7) 0.0306(14) Uani d . 1 . . C
C07 0.2124(15) 0.1637(3) 0.0509(8) 0.0362(15) Uani d . 1 . . C
C08 -0.0110(15) 0.1448(3) -0.0646(7) 0.0383(16) Uani d . 1 . . C
H08 -0.1107 0.1752 -0.1310 0.057 Uiso calc R 1 . . H
C09 -0.0971(14) 0.0801(3) -0.0869(7) 0.0323(14) Uani d . 1 . . C
C10 -0.3481(16) 0.0621(3) -0.2157(7) 0.0397(16) Uani d . 1 . . C
C11 -0.4364(14) -0.0068(3) -0.2338(7) 0.0354(15) Uani d . 1 . . C
O1 -0.4750(13) 0.1019(2) -0.3044(6) 0.0606(17) Uani d . 1 . . O
I1 0.31891(11) 0.26105(2) 0.08029(6) 0.04881(19) Uani d . 1 . . I

loop_
_atom_site_aniso_label
_atom_site_aniso_U_11
_atom_site_aniso_U_22
_atom_site_aniso_U_33
_atom_site_aniso_U_12
_atom_site_aniso_U_13
_atom_site_aniso_U_23
C01 0.051(4) 0.037(4) 0.040(4) 0.002(3) 0.003(3) 0.006(3)
C02 0.054(4) 0.044(4) 0.044(4) -0.004(3) 0.004(3) -0.006(4)
C03 0.053(4) 0.024(3) 0.053(5) -0.002(3) 0.018(4) -0.006(3)
C04 0.036(3) 0.026(3) 0.040(4) 0.001(2) 0.013(3) 0.004(3)
C05 0.041(3) 0.025(3) 0.036(4) 0.002(3) 0.011(3) -0.001(3)
C06 0.035(3) 0.024(3) 0.036(4) 0.001(2) 0.013(3) 0.000(3)
C07 0.043(3) 0.023(3) 0.044(4) -0.001(3) 0.014(3) -0.002(3)
C08 0.051(4) 0.027(3) 0.040(4) 0.006(3) 0.019(3) 0.007(3)
C09 0.041(3) 0.024(3) 0.033(4) 0.003(3) 0.009(3) 0.003(3)
C10 0.053(4) 0.029(3) 0.037(4) 0.009(3) 0.005(3) 0.005(3)
C11 0.042(4) 0.027(3) 0.039(4) 0.000(3) 0.010(3) 0.002(3)
O1 0.074(4) 0.034(3) 0.062(4) 0.002(2) -0.017(3) 0.009(3)
I1 0.0528(3) 0.0224(2) 0.0702(4) -0.0045(2) 0.0089(2) -0.0005(2)

loop_
_geom_bond_atom_site_label_1
_geom_bond_atom_site_label_2
_geom_bond_site_symmetry_2
_geom_bond_distance
_geom_bond_publ_flag
C01 C11 . 1.369(9) ?
C01 C02 . 1.390(10) ?
C01 H01 . 0.9300 ?
C02 C03 . 1.370(9) ?
C02 H02 . 0.9300 ?
C03 C04 . 1.398(9) ?
C03 H03 . 0.9300 ?
C04 C05 . 1.433(9) ?
C04 C07 3 1.429(9) ?
C05 C06 . 1.417(8) ?
C05 C11 . 1.414(8) ?
C06 C09 3 1.389(8) ?
C06 C06 3 1.451(12) ?
C07 C08 . 1.347(9) ?
C07 C04 3 1.429(9) ?
C07 I1 . 2.096(6) ?
C08 C09 . 1.410(9) ?
C08 H08 . 0.9300 ?
C09 C06 3 1.389(8) ?
C09 C10 . 1.489(9) ?
C10 O1 . 1.223(7) ?
C10 C11 . 1.493(8) ?
